data_7126678
loop_
_publ_author_name
'Ohki, Yasuhiro'
'Ishihara, Kodai'
'Yaoi, Moeko'
'Tada, Mizuki'
'Sameera, W. M. C.'
'Cramer, Roger E.'

_publ_section_title
;
 A dinuclear Mo<sub>2</sub>H<sub>8</sub> complex supported by bulky
 C<sub>5</sub>H<sub>2</sub><sup>t</sup>Bu<sub>3</sub> ligands.
;
_journal_issue 58
_journal_name_full 'Chemical communications (Cambridge, England)'
_journal_page_first 8035
_journal_page_last 8038
_journal_paper_doi 10.1039/d0cc03274c
_journal_volume 56
_journal_year 2020
_chemical_formula_sum 'C24 H43 K O6.5'
_chemical_formula_weight 474.68
_space_group_crystal_system monoclinic
_space_group_IT_number 14
_space_group_name_Hall '-P 2yn'
_space_group_name_H-M_alt 'P 1 21/n 1'
_atom_sites_solution_hydrogens geom
_atom_sites_solution_primary direct
_atom_sites_solution_secondary difmap
_audit_creation_method SHELXL-2017/1
_audit_update_record
;
2020-03-13 deposited with the CCDC.	2020-06-09 downloaded from the CCDC.
;
_cell_angle_alpha 90
_cell_angle_beta 97.336(7)
_cell_angle_gamma 90
_cell_formula_units_Z 4
_cell_length_a 9.7040(18)
_cell_length_b 15.6870(16)
_cell_length_c 17.654(2)
_cell_measurement_reflns_used 4765
_cell_measurement_temperature 173(2)
_cell_measurement_theta_max 27.50
_cell_measurement_theta_min 3.20
_cell_volume 2665.4(6)
_computing_structure_refinement 'SHELXL-2017/1 (Sheldrick, 2017)'
_computing_structure_solution 'SHELXT 2014/5 (Sheldrick, 2014)'
_diffrn_ambient_temperature 173(2)
_diffrn_detector_area_resol_mean 5.814
_diffrn_measured_fraction_theta_full 0.998
_diffrn_measured_fraction_theta_max 0.992
_diffrn_measurement_device_type 'Rigaku XtaLAB P200'
_diffrn_measurement_method \w
_diffrn_radiation_type MoK\a
_diffrn_radiation_wavelength 0.71073
_diffrn_reflns_av_R_equivalents 0.0924
_diffrn_reflns_av_unetI/netI 0.0576
_diffrn_reflns_Laue_measured_fraction_full 0.998
_diffrn_reflns_Laue_measured_fraction_max 0.992
_diffrn_reflns_limit_h_max 12
_diffrn_reflns_limit_h_min -12
_diffrn_reflns_limit_k_max 20
_diffrn_reflns_limit_k_min -20
_diffrn_reflns_limit_l_max 22
_diffrn_reflns_limit_l_min -22
_diffrn_reflns_number 86209
_diffrn_reflns_point_group_measured_fraction_full 0.998
_diffrn_reflns_point_group_measured_fraction_max 0.992
_diffrn_reflns_theta_full 25.242
_diffrn_reflns_theta_max 27.702
_diffrn_reflns_theta_min 3.213
_exptl_absorpt_coefficient_mu 0.235
_exptl_absorpt_correction_T_max 0.953
_exptl_absorpt_correction_T_min 0.703
_exptl_absorpt_correction_type multi-scan
_exptl_absorpt_process_details 'REQAB (Rigaku, 1998)'
_exptl_crystal_colour colorless
_exptl_crystal_density_diffrn 1.183
_exptl_crystal_density_method 'not measured'
_exptl_crystal_description prism
_exptl_crystal_F_000 1032
_exptl_crystal_size_max 0.300
_exptl_crystal_size_mid 0.200
_exptl_crystal_size_min 0.050
_refine_diff_density_max 0.466
_refine_diff_density_min -0.417
_refine_diff_density_rms 0.045
_refine_ls_extinction_method none
_refine_ls_goodness_of_fit_ref 0.833
_refine_ls_hydrogen_treatment constr
_refine_ls_matrix_type full
_refine_ls_number_parameters 278
_refine_ls_number_reflns 6201
_refine_ls_number_restraints 0
_refine_ls_restrained_S_all 0.833
_refine_ls_R_factor_all 0.0811
_refine_ls_R_factor_gt 0.0448
_refine_ls_shift/su_max 0.001
_refine_ls_shift/su_mean 0.000
_refine_ls_structure_factor_coef Fsqd
_refine_ls_weighting_details 'w=1/[\s^2^(Fo^2^)+(0.0747P)^2^] where P=(Fo^2^+2Fc^2^)/3'
_refine_ls_weighting_scheme calc
_refine_ls_wR_factor_gt 0.1189
_refine_ls_wR_factor_ref 0.1269
_reflns_Friedel_coverage 0.000
_reflns_number_gt 3317
_reflns_number_total 6201
_reflns_threshold_expression 'I > 2\s(I)'
_cod_data_source_file d0cc03274c2.cif
_cod_data_source_block MONO_a
_cod_depositor_comments 'Adding full bibliography for 7126676--7126680.cif.'
_cod_original_sg_symbol_H-M 'P 21/n'
_cod_original_formula_sum 'C24 H43 K O6.50'
_cod_database_code 7126678
_shelx_shelxl_version_number 2017/1
_shelx_space_group_comment
;
The symmetry employed for this shelxl refinement is uniquely defined
by the following loop, which should always be used as a source of
symmetry information in preference to the above space-group names.
They are only intended as comments.
;
_shelx_estimated_absorpt_t_min 0.933
_shelx_estimated_absorpt_t_max 0.988

loop_
_space_group_symop_operation_xyz
'x, y, z'
'-x+1/2, y+1/2, -z+1/2'
'-x, -y, -z'
'x-1/2, -y-1/2, z-1/2'

loop_
_atom_site_label
_atom_site_type_symbol
_atom_site_fract_x
_atom_site_fract_y
_atom_site_fract_z
_atom_site_U_iso_or_equiv
_atom_site_adp_type
_atom_site_occupancy
_atom_site_site_symmetry_order
_atom_site_calc_flag
_atom_site_refinement_flags_posn
_atom_site_refinement_flags_adp
_atom_site_refinement_flags_occupancy
_atom_site_disorder_assembly
_atom_site_disorder_group
K1 K 0.40014(4) 0.74915(3) 0.62971(2) 0.04390(13) Uani 1 1 d . . . . .
C1 C 0.3228(2) 0.88081(11) 0.74482(12) 0.0468(5) Uani 1 1 d . . . . .
C111 C 0.2922(3) 0.84345(14) 0.81932(13) 0.0665(7) Uani 1 1 d . . . . .
H11A H 0.310518 0.783303 0.819762 0.100 Uiso 1 1 calc R U . . .
H11B H 0.196385 0.853012 0.825052 0.100 Uiso 1 1 calc R U . . .
H11C H 0.350233 0.870194 0.860698 0.100 Uiso 1 1 calc R U . . .
C2 C 0.2242(2) 0.89654(12) 0.68150(12) 0.0463(5) Uani 1 1 d . . . . .
C222 C 0.0725(2) 0.87550(14) 0.67491(15) 0.0638(6) Uani 1 1 d . . . . .
H22A H 0.023146 0.907483 0.633685 0.096 Uiso 1 1 calc R U . . .
H22B H 0.037479 0.889885 0.721753 0.096 Uiso 1 1 calc R U . . .
H22C H 0.059568 0.815648 0.665088 0.096 Uiso 1 1 calc R U . . .
C3 C 0.2928(2) 0.93566(11) 0.62485(11) 0.0453(5) Uani 1 1 d . . . . .
C333 C 0.2254(3) 0.96949(14) 0.54953(13) 0.0625(6) Uani 1 1 d . . . . .
H33A H 0.140544 0.939069 0.534290 0.094 Uiso 1 1 calc R U . . .
H33B H 0.287143 0.961993 0.511673 0.094 Uiso 1 1 calc R U . . .
H33C H 0.205459 1.029023 0.554465 0.094 Uiso 1 1 calc R U . . .
C4 C 0.4336(2) 0.94317(11) 0.65374(12) 0.0449(5) Uani 1 1 d . . . . .
C444 C 0.5422(2) 0.98603(14) 0.61405(14) 0.0640(6) Uani 1 1 d . . . . .
H44A H 0.631920 0.977260 0.642796 0.096 Uiso 1 1 calc R U . . .
H44B H 0.523049 1.046012 0.610049 0.096 Uiso 1 1 calc R U . . .
H44C H 0.541264 0.962291 0.563867 0.096 Uiso 1 1 calc R U . . .
C5 C 0.4529(2) 0.90903(12) 0.72819(12) 0.0462(5) Uani 1 1 d . . . . .
C555 C 0.5866(2) 0.90508(14) 0.78117(14) 0.0619(6) Uani 1 1 d . . . . .
H55A H 0.574341 0.931965 0.828708 0.093 Uiso 1 1 calc R U . . .
H55B H 0.658095 0.934155 0.758450 0.093 Uiso 1 1 calc R U . . .
H55C H 0.612816 0.846609 0.790265 0.093 Uiso 1 1 calc R U . . .
O1 O 0.61216(14) 0.65933(8) 0.74082(8) 0.0551(4) Uani 1 1 d . . . . .
C11 C 0.5644(2) 0.58756(14) 0.77827(14) 0.0598(6) Uani 1 1 d . . . . .
H11D H 0.625182 0.576695 0.825275 0.072 Uiso 1 1 calc R U . . .
H11E H 0.564966 0.537654 0.745874 0.072 Uiso 1 1 calc R U . . .
C12 C 0.4213(3) 0.60426(14) 0.79545(13) 0.0585(6) Uani 1 1 d . . . . .
H12A H 0.389621 0.557286 0.824515 0.070 Uiso 1 1 calc R U . . .
H12B H 0.419538 0.655868 0.825583 0.070 Uiso 1 1 calc R U . . .
O2 O 0.33345(15) 0.61345(9) 0.72579(8) 0.0566(4) Uani 1 1 d . . . . .
C21 C 0.1906(2) 0.60536(14) 0.73331(14) 0.0577(6) Uani 1 1 d . . . . .
H21A H 0.156765 0.657384 0.754222 0.069 Uiso 1 1 calc R U . . .
H21B H 0.176574 0.558730 0.767604 0.069 Uiso 1 1 calc R U . . .
C22 C 0.1146(2) 0.58867(14) 0.65688(15) 0.0633(6) Uani 1 1 d . . . . .
H22D H 0.150930 0.537702 0.635454 0.076 Uiso 1 1 calc R U . . .
H22E H 0.016920 0.579444 0.660896 0.076 Uiso 1 1 calc R U . . .
O3 O 0.12988(15) 0.65963(8) 0.60835(9) 0.0557(4) Uani 1 1 d . . . . .
C31 C 0.0622(3) 0.64846(16) 0.53380(15) 0.0718(7) Uani 1 1 d . . . . .
H31A H -0.037569 0.646843 0.534387 0.086 Uiso 1 1 calc R U . . .
H31B H 0.090688 0.594988 0.512985 0.086 Uiso 1 1 calc R U . . .
C32 C 0.0993(3) 0.72066(18) 0.48572(15) 0.0708(7) Uani 1 1 d . . . . .
H32A H 0.044256 0.718125 0.435896 0.085 Uiso 1 1 calc R U . . .
H32B H 0.080167 0.774376 0.509508 0.085 Uiso 1 1 calc R U . . .
O4 O 0.24220(17) 0.71519(10) 0.47772(9) 0.0625(4) Uani 1 1 d . . . . .
C41 C 0.2826(3) 0.77268(16) 0.42299(14) 0.0679(7) Uani 1 1 d . . . . .
H41A H 0.268497 0.830895 0.438828 0.082 Uiso 1 1 calc R U . . .
H41B H 0.226997 0.763396 0.374025 0.082 Uiso 1 1 calc R U . . .
C42 C 0.4323(3) 0.75826(15) 0.41608(14) 0.0681(7) Uani 1 1 d . . . . .
H42A H 0.447721 0.698764 0.404775 0.082 Uiso 1 1 calc R U . . .
H42B H 0.459616 0.792505 0.374733 0.082 Uiso 1 1 calc R U . . .
O5 O 0.51197(17) 0.78091(9) 0.48509(8) 0.0595(4) Uani 1 1 d . . . . .
C51 C 0.6558(3) 0.77571(17) 0.48109(16) 0.0715(7) Uani 1 1 d . . . . .
H51A H 0.682499 0.818593 0.446159 0.086 Uiso 1 1 calc R U . . .
H51B H 0.678376 0.720092 0.462076 0.086 Uiso 1 1 calc R U . . .
C52 C 0.7321(2) 0.78932(16) 0.55754(15) 0.0672(7) Uani 1 1 d . . . . .
H52A H 0.831213 0.790946 0.554629 0.081 Uiso 1 1 calc R U . . .
H52B H 0.704998 0.843223 0.578147 0.081 Uiso 1 1 calc R U . . .
O6 O 0.70089(15) 0.72203(9) 0.60498(9) 0.0588(4) Uani 1 1 d . . . . .
C61 C 0.7856(2) 0.72068(15) 0.67599(15) 0.0625(6) Uani 1 1 d . . . . .
H61A H 0.772378 0.772507 0.704159 0.075 Uiso 1 1 calc R U . . .
H61B H 0.882608 0.716927 0.668357 0.075 Uiso 1 1 calc R U . . .
C62 C 0.7459(2) 0.64540(15) 0.71923(14) 0.0604(6) Uani 1 1 d . . . . .
H62A H 0.745099 0.594721 0.687698 0.073 Uiso 1 1 calc R U . . .
H62B H 0.812792 0.636945 0.764325 0.073 Uiso 1 1 calc R U . . .
C72 C 0.5572(8) 0.4952(5) 0.5695(3) 0.121(3) Uiso 0.5 1 d G . P . .
H72A H 0.587947 0.541421 0.603985 0.146 Uiso 0.5 1 calc R U P . .
H72B H 0.585007 0.442320 0.595598 0.146 Uiso 0.5 1 calc R U P . .
C71 C 0.6252(5) 0.5012(4) 0.5087(4) 0.146(4) Uiso 0.5 1 d G . P . .
H71A H 0.712150 0.470050 0.516132 0.175 Uiso 0.5 1 calc R U P . .
H71B H 0.643260 0.560189 0.496660 0.175 Uiso 0.5 1 calc R U P . .
O7 O 0.5332(7) 0.4649(4) 0.4543(3) 0.150(2) Uiso 0.5 1 d G . P . .
C74 C 0.3906(6) 0.4926(4) 0.4658(4) 0.116(3) Uiso 0.5 1 d G . P . .
H74A H 0.320723 0.450949 0.446848 0.139 Uiso 0.5 1 calc R U P . .
H74B H 0.366967 0.547725 0.442813 0.139 Uiso 0.5 1 calc R U P . .
C73 C 0.4135(8) 0.4970(6) 0.5569(4) 0.150(3) Uiso 0.5 1 d G . P . .
H73A H 0.376601 0.549240 0.575778 0.180 Uiso 0.5 1 calc R U P . .
H73B H 0.372889 0.448347 0.579720 0.180 Uiso 0.5 1 calc R U P . .

loop_
_atom_site_aniso_label
_atom_site_aniso_U_11
_atom_site_aniso_U_22
_atom_site_aniso_U_33
_atom_site_aniso_U_23
_atom_site_aniso_U_13
_atom_site_aniso_U_12
K1 0.0491(2) 0.0358(2) 0.0487(3) -0.00258(19) 0.01366(18) -0.00317(18)
C1 0.0610(13) 0.0318(10) 0.0511(12) -0.0028(8) 0.0202(10) 0.0003(9)
C111 0.0927(18) 0.0451(13) 0.0665(15) 0.0085(11) 0.0292(13) 0.0020(12)
C2 0.0491(12) 0.0326(10) 0.0606(13) -0.0058(9) 0.0209(11) -0.0030(8)
C222 0.0594(14) 0.0467(13) 0.0896(17) -0.0080(12) 0.0266(13) -0.0075(10)
C3 0.0565(13) 0.0326(10) 0.0489(12) -0.0051(8) 0.0153(10) -0.0006(8)
C333 0.0807(17) 0.0511(13) 0.0577(14) -0.0053(11) 0.0168(12) -0.0007(11)
C4 0.0533(13) 0.0312(9) 0.0538(12) -0.0054(8) 0.0212(10) -0.0024(8)
C444 0.0651(15) 0.0475(13) 0.0846(17) -0.0003(11) 0.0301(13) -0.0043(10)
C5 0.0532(13) 0.0323(10) 0.0544(13) -0.0067(9) 0.0128(10) 0.0015(8)
C555 0.0655(15) 0.0479(12) 0.0716(16) -0.0053(11) 0.0063(12) 0.0067(10)
O1 0.0526(9) 0.0459(8) 0.0685(10) 0.0029(7) 0.0142(7) -0.0001(6)
C11 0.0677(16) 0.0460(12) 0.0663(15) 0.0070(11) 0.0104(12) 0.0027(10)
C12 0.0748(16) 0.0479(12) 0.0547(14) 0.0066(10) 0.0152(12) -0.0043(11)
O2 0.0530(9) 0.0538(9) 0.0659(10) 0.0126(7) 0.0190(8) -0.0055(7)
C21 0.0579(14) 0.0432(12) 0.0775(17) 0.0096(11) 0.0300(13) -0.0030(10)
C22 0.0523(14) 0.0403(12) 0.101(2) 0.0026(12) 0.0228(13) -0.0081(9)
O3 0.0564(9) 0.0420(8) 0.0691(10) -0.0014(7) 0.0093(8) -0.0082(6)
C31 0.0567(15) 0.0683(16) 0.0882(19) -0.0105(14) 0.0008(13) -0.0106(12)
C32 0.0666(17) 0.0778(17) 0.0639(16) -0.0041(13) -0.0072(13) -0.0029(13)
O4 0.0701(11) 0.0617(9) 0.0555(9) -0.0002(8) 0.0071(8) -0.0019(8)
C41 0.091(2) 0.0604(15) 0.0501(14) -0.0012(11) 0.0005(13) -0.0040(12)
C42 0.098(2) 0.0599(15) 0.0495(14) 0.0003(11) 0.0213(13) -0.0039(13)
O5 0.0700(10) 0.0588(9) 0.0532(9) -0.0036(7) 0.0219(8) 0.0001(7)
C51 0.0752(17) 0.0677(16) 0.0796(19) 0.0061(13) 0.0412(15) -0.0019(12)
C52 0.0568(14) 0.0566(14) 0.094(2) 0.0049(13) 0.0300(14) -0.0054(11)
O6 0.0537(9) 0.0513(8) 0.0738(11) 0.0022(7) 0.0181(8) -0.0068(7)
C61 0.0451(13) 0.0607(14) 0.0831(18) -0.0096(12) 0.0129(12) -0.0046(10)
C62 0.0485(13) 0.0584(14) 0.0743(15) -0.0034(12) 0.0073(11) 0.0029(10)

loop_
_atom_type_symbol
_atom_type_description
_atom_type_scat_dispersion_real
_atom_type_scat_dispersion_imag
_atom_type_scat_source
C C 0.0033 0.0016 'International Tables Vol C Tables 4.2.6.8 and 6.1.1.4'
H H 0.0000 0.0000 'International Tables Vol C Tables 4.2.6.8 and 6.1.1.4'
K K 0.2009 0.2494 'International Tables Vol C Tables 4.2.6.8 and 6.1.1.4'
O O 0.0106 0.0060 'International Tables Vol C Tables 4.2.6.8 and 6.1.1.4'

loop_
_geom_angle_atom_site_label_1
_geom_angle_atom_site_label_2
_geom_angle_atom_site_label_3
_geom_angle
_geom_angle_site_symmetry_1
_geom_angle_site_symmetry_3
_geom_angle_publ_flag
O2 K1 O5 141.34(4) . . ?
O2 K1 O3 57.01(4) . . ?
O5 K1 O3 112.91(5) . . ?
O2 K1 O4 105.93(5) . . ?
O5 K1 O4 56.63(5) . . ?
O3 K1 O4 56.72(4) . . ?
O2 K1 O1 56.60(4) . . ?
O5 K1 O1 110.37(4) . . ?
O3 K1 O1 112.51(4) . . ?
O4 K1 O1 137.59(4) . . ?
O2 K1 O6 106.07(4) . . ?
O5 K1 O6 55.31(5) . . ?
O3 K1 O6 140.23(4) . . ?
O4 K1 O6 103.89(5) . . ?
O1 K1 O6 55.78(4) . . ?
O2 K1 C5 107.99(5) . . ?
O5 K1 C5 107.51(5) . . ?
O3 K1 C5 122.94(5) . . ?
O4 K1 C5 133.79(5) . . ?
O1 K1 C5 87.85(5) . . ?
O6 K1 C5 95.88(5) . . ?
O2 K1 C1 90.88(5) . . ?
O5 K1 C1 127.70(5) . . ?
O3 K1 C1 96.69(5) . . ?
O4 K1 C1 125.50(6) . . ?
O1 K1 C1 95.09(5) . . ?
O6 K1 C1 120.83(5) . . ?
C5 K1 C1 26.55(5) . . ?
O2 K1 C2 101.98(5) . . ?
O5 K1 C2 114.21(5) . . ?
O3 K1 C2 83.01(5) . . ?
O4 K1 C2 99.29(5) . . ?
O1 K1 C2 121.14(5) . . ?
O6 K1 C2 136.64(5) . . ?
C5 K1 C2 43.50(5) . . ?
C1 K1 C2 26.31(5) . . ?
O2 K1 C4 133.14(5) . . ?
O5 K1 C4 84.73(5) . . ?
O3 K1 C4 124.22(5) . . ?
O4 K1 C4 109.57(5) . . ?
O1 K1 C4 108.76(5) . . ?
O6 K1 C4 94.12(5) . . ?
C5 K1 C4 26.53(5) . . ?
C1 K1 C4 43.32(5) . . ?
C2 K1 C4 43.22(5) . . ?
O2 K1 C3 128.34(5) . . ?
O5 K1 C3 88.63(5) . . ?
O3 K1 C3 98.92(5) . . ?
O4 K1 C3 90.65(5) . . ?
O1 K1 C3 131.26(5) . . ?
O6 K1 C3 116.98(5) . . ?
C5 K1 C3 43.42(5) . . ?
C1 K1 C3 43.24(5) . . ?
C2 K1 C3 26.36(5) . . ?
C4 K1 C3 26.17(5) . . ?
C2 C1 C5 108.59(18) . . ?
C2 C1 C111 125.3(2) . . ?
C5 C1 C111 126.1(2) . . ?
C2 C1 K1 77.79(11) . . ?
C5 C1 K1 76.72(11) . . ?
C111 C1 K1 114.25(13) . . ?
C1 C111 H11A 109.5 . . ?
C1 C111 H11B 109.5 . . ?
H11A C111 H11B 109.5 . . ?
C1 C111 H11C 109.5 . . ?
H11A C111 H11C 109.5 . . ?
H11B C111 H11C 109.5 . . ?
C1 C2 C3 107.93(18) . . ?
C1 C2 C222 126.04(19) . . ?
C3 C2 C222 126.0(2) . . ?
C1 C2 K1 75.90(11) . . ?
C3 C2 K1 77.70(11) . . ?
C222 C2 K1 112.81(12) . . ?
C2 C222 H22A 109.5 . . ?
C2 C222 H22B 109.5 . . ?
H22A C222 H22B 109.5 . . ?
C2 C222 H22C 109.5 . . ?
H22A C222 H22C 109.5 . . ?
H22B C222 H22C 109.5 . . ?
C4 C3 C2 107.74(18) . . ?
C4 C3 C333 125.92(19) . . ?
C2 C3 C333 126.2(2) . . ?
C4 C3 K1 76.16(10) . . ?
C2 C3 K1 75.94(11) . . ?
C333 C3 K1 117.66(12) . . ?
C3 C333 H33A 109.5 . . ?
C3 C333 H33B 109.5 . . ?
H33A C333 H33B 109.5 . . ?
C3 C333 H33C 109.5 . . ?
H33A C333 H33C 109.5 . . ?
H33B C333 H33C 109.5 . . ?
C3 C4 C5 108.36(17) . . ?
C3 C4 C444 125.4(2) . . ?
C5 C4 C444 126.1(2) . . ?
C3 C4 K1 77.67(10) . . ?
C5 C4 K1 75.67(10) . . ?
C444 C4 K1 116.53(12) . . ?
C4 C444 H44A 109.5 . . ?
C4 C444 H44B 109.5 . . ?
H44A C444 H44B 109.5 . . ?
C4 C444 H44C 109.5 . . ?
H44A C444 H44C 109.5 . . ?
H44B C444 H44C 109.5 . . ?
C1 C5 C4 107.37(18) . . ?
C1 C5 C555 125.8(2) . . ?
C4 C5 C555 126.78(19) . . ?
C1 C5 K1 76.73(11) . . ?
C4 C5 K1 77.81(11) . . ?
C555 C5 K1 112.92(12) . . ?
C5 C555 H55A 109.5 . . ?
C5 C555 H55B 109.5 . . ?
H55A C555 H55B 109.5 . . ?
C5 C555 H55C 109.5 . . ?
H55A C555 H55C 109.5 . . ?
H55B C555 H55C 109.5 . . ?
C11 O1 C62 111.71(16) . . ?
C11 O1 K1 116.13(12) . . ?
C62 O1 K1 118.13(13) . . ?
O1 C11 C12 109.08(17) . . ?
O1 C11 H11D 109.9 . . ?
C12 C11 H11D 109.9 . . ?
O1 C11 H11E 109.9 . . ?
C12 C11 H11E 109.9 . . ?
H11D C11 H11E 108.3 . . ?
O2 C12 C11 108.48(18) . . ?
O2 C12 H12A 110.0 . . ?
C11 C12 H12A 110.0 . . ?
O2 C12 H12B 110.0 . . ?
C11 C12 H12B 110.0 . . ?
H12A C12 H12B 108.4 . . ?
C12 O2 C21 113.50(17) . . ?
C12 O2 K1 115.95(12) . . ?
C21 O2 K1 115.02(12) . . ?
O2 C21 C22 108.13(18) . . ?
O2 C21 H21A 110.1 . . ?
C22 C21 H21A 110.1 . . ?
O2 C21 H21B 110.1 . . ?
C22 C21 H21B 110.1 . . ?
H21A C21 H21B 108.4 . . ?
O3 C22 C21 109.45(17) . . ?
O3 C22 H22D 109.8 . . ?
C21 C22 H22D 109.8 . . ?
O3 C22 H22E 109.8 . . ?
C21 C22 H22E 109.8 . . ?
H22D C22 H22E 108.2 . . ?
C31 O3 C22 113.21(17) . . ?
C31 O3 K1 118.66(13) . . ?
C22 O3 K1 116.98(12) . . ?
O3 C31 C32 108.75(19) . . ?
O3 C31 H31A 109.9 . . ?
C32 C31 H31A 109.9 . . ?
O3 C31 H31B 109.9 . . ?
C32 C31 H31B 109.9 . . ?
H31A C31 H31B 108.3 . . ?
O4 C32 C31 108.8(2) . . ?
O4 C32 H32A 109.9 . . ?
C31 C32 H32A 109.9 . . ?
O4 C32 H32B 109.9 . . ?
C31 C32 H32B 109.9 . . ?
H32A C32 H32B 108.3 . . ?
C41 O4 C32 113.02(19) . . ?
C41 O4 K1 110.34(13) . . ?
C32 O4 K1 107.39(13) . . ?
O4 C41 C42 108.5(2) . . ?
O4 C41 H41A 110.0 . . ?
C42 C41 H41A 110.0 . . ?
O4 C41 H41B 110.0 . . ?
C42 C41 H41B 110.0 . . ?
H41A C41 H41B 108.4 . . ?
O5 C42 C41 108.98(19) . . ?
O5 C42 H42A 109.9 . . ?
C41 C42 H42A 109.9 . . ?
O5 C42 H42B 109.9 . . ?
C41 C42 H42B 109.9 . . ?
H42A C42 H42B 108.3 . . ?
C42 O5 C51 112.42(18) . . ?
C42 O5 K1 119.18(13) . . ?
C51 O5 K1 120.76(14) . . ?
O5 C51 C52 109.38(19) . . ?
O5 C51 H51A 109.8 . . ?
C52 C51 H51A 109.8 . . ?
O5 C51 H51B 109.8 . . ?
C52 C51 H51B 109.8 . . ?
H51A C51 H51B 108.2 . . ?
O6 C52 C51 108.5(2) . . ?
O6 C52 H52A 110.0 . . ?
C51 C52 H52A 110.0 . . ?
O6 C52 H52B 110.0 . . ?
C51 C52 H52B 110.0 . . ?
H52A C52 H52B 108.4 . . ?
C52 O6 C61 113.35(18) . . ?
C52 O6 K1 105.37(13) . . ?
C61 O6 K1 109.65(12) . . ?
O6 C61 C62 108.04(19) . . ?
O6 C61 H61A 110.1 . . ?
C62 C61 H61A 110.1 . . ?
O6 C61 H61B 110.1 . . ?
C62 C61 H61B 110.1 . . ?
H61A C61 H61B 108.4 . . ?
O1 C62 C61 108.83(18) . . ?
O1 C62 H62A 109.9 . . ?
C61 C62 H62A 109.9 . . ?
O1 C62 H62B 109.9 . . ?
C61 C62 H62B 109.9 . . ?
H62A C62 H62B 108.3 . . ?
C71 C72 C73 117.5 . . ?
C71 C72 H72A 107.9 . . ?
C73 C72 H72A 107.9 . . ?
C71 C72 H72B 107.9 . . ?
C73 C72 H72B 107.9 . . ?
H72A C72 H72B 107.2 . . ?
C72 C71 O7 101.1 . . ?
C72 C71 H71A 111.6 . . ?
O7 C71 H71A 111.6 . . ?
C72 C71 H71B 111.6 . . ?
O7 C71 H71B 111.6 . . ?
H71A C71 H71B 109.4 . . ?
C71 O7 C74 108.7 . . ?
O7 C74 C73 97.9 . . ?
O7 C74 H74A 112.2 . . ?
C73 C74 H74A 112.2 . . ?
O7 C74 H74B 112.2 . . ?
C73 C74 H74B 112.2 . . ?
H74A C74 H74B 109.8 . . ?
C72 C73 C74 99.7 . . ?
C72 C73 H73A 111.8 . . ?
C74 C73 H73A 111.8 . . ?
C72 C73 H73B 111.8 . . ?
C74 C73 H73B 111.8 . . ?
H73A C73 H73B 109.6 . . ?

loop_
_geom_bond_atom_site_label_1
_geom_bond_atom_site_label_2
_geom_bond_distance
_geom_bond_site_symmetry_2
_geom_bond_publ_flag
K1 O2 2.8472(14) . ?
K1 O5 2.9415(15) . ?
K1 O3 2.9563(15) . ?
K1 O4 2.9636(16) . ?
K1 O1 3.0058(15) . ?
K1 O6 3.0356(16) . ?
K1 C5 3.0574(19) . ?
K1 C1 3.0576(19) . ?
K1 C2 3.0812(19) . ?
K1 C4 3.0844(19) . ?
K1 C3 3.1034(19) . ?
C1 C2 1.397(3) . ?
C1 C5 1.404(3) . ?
C1 C111 1.503(3) . ?
C111 H11A 0.9600 . ?
C111 H11B 0.9600 . ?
C111 H11C 0.9600 . ?
C2 C3 1.410(3) . ?
C2 C222 1.499(3) . ?
C222 H22A 0.9600 . ?
C222 H22B 0.9600 . ?
C222 H22C 0.9600 . ?
C3 C4 1.401(3) . ?
C3 C333 1.502(3) . ?
C333 H33A 0.9600 . ?
C333 H33B 0.9600 . ?
C333 H33C 0.9600 . ?
C4 C5 1.409(3) . ?
C4 C444 1.497(3) . ?
C444 H44A 0.9600 . ?
C444 H44B 0.9600 . ?
C444 H44C 0.9600 . ?
C5 C555 1.500(3) . ?
C555 H55A 0.9600 . ?
C555 H55B 0.9600 . ?
C555 H55C 0.9600 . ?
O1 C11 1.414(2) . ?
O1 C62 1.415(2) . ?
C11 C12 1.482(3) . ?
C11 H11D 0.9700 . ?
C11 H11E 0.9700 . ?
C12 O2 1.411(3) . ?
C12 H12A 0.9700 . ?
C12 H12B 0.9700 . ?
O2 C21 1.415(2) . ?
C21 C22 1.476(3) . ?
C21 H21A 0.9700 . ?
C21 H21B 0.9700 . ?
C22 O3 1.424(3) . ?
C22 H22D 0.9700 . ?
C22 H22E 0.9700 . ?
O3 C31 1.405(3) . ?
C31 C32 1.487(3) . ?
C31 H31A 0.9700 . ?
C31 H31B 0.9700 . ?
C32 O4 1.414(3) . ?
C32 H32A 0.9700 . ?
C32 H32B 0.9700 . ?
O4 C41 1.413(3) . ?
C41 C42 1.490(4) . ?
C41 H41A 0.9700 . ?
C41 H41B 0.9700 . ?
C42 O5 1.403(3) . ?
C42 H42A 0.9700 . ?
C42 H42B 0.9700 . ?
O5 C51 1.409(3) . ?
C51 C52 1.470(4) . ?
C51 H51A 0.9700 . ?
C51 H51B 0.9700 . ?
C52 O6 1.404(3) . ?
C52 H52A 0.9700 . ?
C52 H52B 0.9700 . ?
O6 C61 1.409(3) . ?
C61 C62 1.483(3) . ?
C61 H61A 0.9700 . ?
C61 H61B 0.9700 . ?
C62 H62A 0.9700 . ?
C62 H62B 0.9700 . ?
C72 C71 1.3320 . ?
C72 C73 1.3834 . ?
C72 H72A 0.9700 . ?
C72 H72B 0.9700 . ?
C71 O7 1.3512 . ?
C71 H71A 0.9700 . ?
C71 H71B 0.9700 . ?
O7 C74 1.4885 . ?
C74 C73 1.5976 . ?
C74 H74A 0.9700 . ?
C74 H74B 0.9700 . ?
C73 H73A 0.9700 . ?
C73 H73B 0.9700 . ?
